data_7132342
loop_
_publ_author_name
'Neochoritis, Constantinos G.'
'Fragkiadakis , Michael'
'Anastasiou, Paraskevi-Kleio'
'Volyrakis, Ioannis'
'Pantousas, Apostolos'
'Stoumpos, Constantinos C.'

_publ_section_title
;
 C1 functionalization of imidazo heterocycles via carbon dioxide fixation
;
_journal_name_full 'Chemical Communications'
_journal_paper_doi 10.1039/D3CC04597H
_journal_year 2023
_chemical_formula_moiety 'C18 H17 N3 O4'
_chemical_formula_sum 'C18 H17 N3 O4'
_chemical_formula_weight 337.361
_space_group_crystal_system monoclinic
_space_group_IT_number 14
_space_group_name_Hall '-P 2ybc'
_space_group_name_H-M_alt 'P 1 21/c 1'
_atom_sites_solution_hydrogens difmap
_audit_creation_method SHELXL-2018/3
_audit_update_record
;
2023-09-13 deposited with the CCDC.	2023-11-13 downloaded from the CCDC.
;
_cell_angle_alpha 90
_cell_angle_beta 99.553(4)
_cell_angle_gamma 90
_cell_formula_units_Z 4
_cell_length_a 11.7816(13)
_cell_length_b 7.4720(7)
_cell_length_c 18.3634(18)
_cell_measurement_reflns_used 1200
_cell_measurement_temperature 293(2)
_cell_measurement_theta_max 22.51
_cell_measurement_theta_min 2.25
_cell_volume 1594.2(3)
_computing_structure_refinement 'SHELXL-2018/3 (Sheldrick, 2018)'
_computing_structure_solution 'SHELXT 2014/5 (Sheldrick, 2014)'
_diffrn_ambient_temperature 293(2)
_diffrn_measured_fraction_theta_full 1.000
_diffrn_measured_fraction_theta_max 1.000
_diffrn_measurement_device_type 'Bruker APEX-II CCD'
_diffrn_measurement_method '\f and \w scans'
_diffrn_radiation_type MoK\a
_diffrn_radiation_wavelength 0.71073
_diffrn_reflns_av_R_equivalents 0.2120
_diffrn_reflns_av_unetI/netI 0.0552
_diffrn_reflns_Laue_measured_fraction_full 1.000
_diffrn_reflns_Laue_measured_fraction_max 1.000
_diffrn_reflns_limit_h_max 14
_diffrn_reflns_limit_h_min -14
_diffrn_reflns_limit_k_max 9
_diffrn_reflns_limit_k_min -9
_diffrn_reflns_limit_l_max 22
_diffrn_reflns_limit_l_min -22
_diffrn_reflns_number 79029
_diffrn_reflns_point_group_measured_fraction_full 1.000
_diffrn_reflns_point_group_measured_fraction_max 1.000
_diffrn_reflns_theta_full 25.242
_diffrn_reflns_theta_max 25.999
_diffrn_reflns_theta_min 2.249
_exptl_absorpt_coefficient_mu 0.102
_exptl_absorpt_correction_T_max 0.7449
_exptl_absorpt_correction_T_min 0.6696
_exptl_absorpt_correction_type numerical
_exptl_crystal_colour yellow
_exptl_crystal_density_diffrn 1.414
_exptl_crystal_description 'rectangular needle'
_exptl_crystal_F_000 712
_exptl_crystal_size_max 0.206
_exptl_crystal_size_mid 0.049
_exptl_crystal_size_min 0.040
_exptl_transmission_factor_max 0.5584
_exptl_transmission_factor_min 0.2858
_refine_diff_density_max 0.235
_refine_diff_density_min -0.258
_refine_diff_density_rms 0.059
_refine_ls_extinction_coef 0.039(4)
_refine_ls_extinction_expression Fc^*^=kFc[1+0.001xFc^2^\l^3^/sin(2\q)]^-1/4^
_refine_ls_extinction_method 'SHELXL-2018/3 (Sheldrick 2018)'
_refine_ls_goodness_of_fit_ref 1.018
_refine_ls_hydrogen_treatment refall
_refine_ls_matrix_type full
_refine_ls_number_parameters 295
_refine_ls_number_reflns 3141
_refine_ls_number_restraints 0
_refine_ls_restrained_S_all 1.018
_refine_ls_R_factor_all 0.1188
_refine_ls_R_factor_gt 0.0587
_refine_ls_shift/su_max 0.000
_refine_ls_shift/su_mean 0.000
_refine_ls_structure_factor_coef Fsqd
_refine_ls_weighting_details 'w=1/[\s^2^(Fo^2^)+(0.0856P)^2^+0.0679P] where P=(Fo^2^+2Fc^2^)/3'
_refine_ls_weighting_scheme calc
_refine_ls_wR_factor_gt 0.1322
_refine_ls_wR_factor_ref 0.1684
_reflns_Friedel_coverage 0.000
_reflns_number_gt 1700
_reflns_number_total 3141
_reflns_threshold_expression 'I > 2\s(I)'
_cod_data_source_file d3cc04597h2.cif
_cod_data_source_block 3n
_cod_original_sg_symbol_H-M 'P 21/c'
_cod_database_code 7132342
_shelx_shelxl_version_number 2018/3
_shelx_space_group_comment
;
The symmetry employed for this shelxl refinement is uniquely defined
by the following loop, which should always be used as a source of
symmetry information in preference to the above space-group names.
They are only intended as comments.
;

loop_
_space_group_symop_operation_xyz
'x, y, z'
'-x, y+1/2, -z+1/2'
'-x, -y, -z'
'x, -y-1/2, z-1/2'

loop_
_atom_site_label
_atom_site_type_symbol
_atom_site_fract_x
_atom_site_fract_y
_atom_site_fract_z
_atom_site_U_iso_or_equiv
_atom_site_adp_type
_atom_site_occupancy
_atom_site_site_symmetry_order
_atom_site_calc_flag
_atom_site_refinement_flags_posn
_atom_site_refinement_flags_adp
_atom_site_refinement_flags_occupancy
_atom_site_disorder_assembly
_atom_site_disorder_group
O001 O 0.90174(19) 0.2567(3) 0.70473(11) 0.0618(6) Uani 1 1 d . . . . .
O002 O 0.5405(2) 0.3739(3) 0.33801(12) 0.0660(7) Uani 1 1 d . . . . .
H2 H 0.503(4) 0.309(6) 0.380(3) 0.118(15) Uiso 1 1 d . . . . .
O3 O 0.2269(2) 0.0409(3) 0.61028(12) 0.0692(7) Uani 1 1 d . . . . .
N004 N 0.5447(2) 0.2269(3) 0.58758(12) 0.0466(6) Uani 1 1 d . . . . .
N005 N 0.7388(2) 0.3404(3) 0.62259(12) 0.0491(6) Uani 1 1 d . . . . .
O006 O 0.8136(2) 0.0605(3) 0.62597(13) 0.0765(8) Uani 1 1 d . . . . .
N007 N 0.5108(2) 0.2626(3) 0.46606(12) 0.0477(6) Uani 1 1 d . . . . .
C008 C 0.4653(3) 0.2093(4) 0.52377(14) 0.0446(7) Uani 1 1 d . . . . .
C009 C 0.6453(3) 0.2929(4) 0.56790(14) 0.0474(7) Uani 1 1 d . . . . .
C00A C 0.8165(3) 0.2109(5) 0.64979(15) 0.0525(8) Uani 1 1 d . . . . .
C00B C 0.6226(3) 0.3145(4) 0.49266(15) 0.0473(7) Uani 1 1 d . . . . .
C00C C 0.3545(3) 0.1434(4) 0.52844(16) 0.0494(8) Uani 1 1 d . . . . .
H0 H 0.295(3) 0.129(4) 0.4820(17) 0.057(8) Uiso 1 1 d . . . . .
C00D C 0.6961(3) 0.3829(4) 0.44166(15) 0.0483(7) Uani 1 1 d . . . . .
C00E C 0.6512(3) 0.4123(4) 0.36710(16) 0.0498(8) Uani 1 1 d . . . . .
C00F C 0.3298(3) 0.1020(4) 0.59607(16) 0.0533(8) Uani 1 1 d . . . . .
C00G C 0.5192(3) 0.1830(4) 0.65598(16) 0.0565(8) Uani 1 1 d . . . . .
H6 H 0.576(3) 0.207(4) 0.6981(16) 0.050(8) Uiso 1 1 d . . . . .
C00H C 0.7208(3) 0.4833(5) 0.32038(19) 0.0603(9) Uani 1 1 d . . . . .
H14 H 0.686(3) 0.509(5) 0.269(2) 0.086(12) Uiso 1 1 d . . . . .
C00I C 0.4139(3) 0.1215(5) 0.66037(18) 0.0596(9) Uani 1 1 d . . . . .
H5 H 0.399(3) 0.088(5) 0.706(2) 0.087(12) Uiso 1 1 d . . . . .
C00J C 0.8345(3) 0.5217(5) 0.34521(19) 0.0655(9) Uani 1 1 d . . . . .
H15 H 0.884(3) 0.578(4) 0.3120(19) 0.074(10) Uiso 1 1 d . . . . .
C00K C 0.8122(3) 0.4221(5) 0.46548(19) 0.0651(10) Uani 1 1 d . . . . .
H13 H 0.847(3) 0.405(4) 0.517(2) 0.079(11) Uiso 1 1 d . . . . .
C00L C 0.7418(3) 0.5277(5) 0.6487(2) 0.0632(9) Uani 1 1 d . . . . .
H12 H 0.673(4) 0.543(6) 0.679(2) 0.107(14) Uiso 1 1 d . . . . .
H11 H 0.723(4) 0.597(5) 0.603(2) 0.106(15) Uiso 1 1 d . . . . .
C00M C 0.8912(4) 0.4184(5) 0.7463(2) 0.0694(10) Uani 1 1 d . . . . .
H10 H 0.837(4) 0.395(5) 0.782(2) 0.091(13) Uiso 1 1 d . . . . .
H9 H 0.980(4) 0.427(5) 0.777(2) 0.098(13) Uiso 1 1 d . . . . .
C00N C 0.8560(4) 0.5700(5) 0.6949(2) 0.0732(11) Uani 1 1 d . . . . .
H8 H 0.846(4) 0.689(6) 0.721(2) 0.105(13) Uiso 1 1 d . . . . .
H7 H 0.917(4) 0.590(5) 0.662(2) 0.096(14) Uiso 1 1 d . . . . .
C00O C 0.8805(3) 0.4881(6) 0.4182(2) 0.0729(11) Uani 1 1 d . . . . .
H16 H 0.959(3) 0.518(5) 0.435(2) 0.085(11) Uiso 1 1 d . . . . .
C00P C 0.1333(4) 0.0350(7) 0.5495(2) 0.0761(11) Uani 1 1 d . . . . .
H4 H 0.073(4) -0.011(6) 0.569(2) 0.095(14) Uiso 1 1 d . . . . .
H3 H 0.120(3) 0.159(5) 0.529(2) 0.080(12) Uiso 1 1 d . . . . .
H1 H 0.157(4) -0.059(5) 0.507(2) 0.104(14) Uiso 1 1 d . . . . .

loop_
_atom_site_aniso_label
_atom_site_aniso_U_11
_atom_site_aniso_U_22
_atom_site_aniso_U_33
_atom_site_aniso_U_23
_atom_site_aniso_U_13
_atom_site_aniso_U_12
O001 0.0492(14) 0.0830(15) 0.0479(12) -0.0070(11) -0.0079(10) 0.0077(11)
O002 0.0523(15) 0.0993(17) 0.0425(12) 0.0081(11) -0.0038(11) -0.0109(12)
O3 0.0566(15) 0.0943(17) 0.0568(14) 0.0033(12) 0.0099(12) -0.0191(13)
N004 0.0418(15) 0.0596(14) 0.0366(12) 0.0012(10) 0.0014(11) 0.0010(11)
N005 0.0426(15) 0.0613(15) 0.0401(13) -0.0043(11) -0.0030(11) 0.0033(12)
O006 0.081(2) 0.0670(15) 0.0711(16) -0.0109(12) -0.0168(13) 0.0134(13)
N007 0.0413(15) 0.0600(15) 0.0394(13) 0.0008(11) -0.0003(11) 0.0004(11)
C008 0.0415(18) 0.0511(16) 0.0379(15) -0.0005(12) -0.0024(13) 0.0038(13)
C009 0.0417(18) 0.0605(18) 0.0370(15) -0.0028(13) -0.0020(13) -0.0006(14)
C00A 0.0461(19) 0.072(2) 0.0373(16) 0.0022(14) 0.0002(14) 0.0049(15)
C00B 0.0408(18) 0.0572(17) 0.0414(16) -0.0032(12) -0.0001(13) 0.0053(13)
C00C 0.0452(19) 0.0558(17) 0.0447(17) -0.0015(13) -0.0001(14) 0.0002(14)
C00D 0.0434(18) 0.0598(18) 0.0410(15) -0.0015(13) 0.0051(13) 0.0025(13)
C00E 0.0471(19) 0.0561(17) 0.0446(16) -0.0028(13) 0.0028(14) 0.0007(14)
C00F 0.049(2) 0.0591(18) 0.0512(18) 0.0001(14) 0.0077(15) -0.0074(14)
C00G 0.056(2) 0.072(2) 0.0383(17) 0.0019(14) -0.0008(15) -0.0001(17)
C00H 0.061(2) 0.073(2) 0.0464(18) 0.0009(16) 0.0069(17) -0.0012(18)
C00I 0.056(2) 0.077(2) 0.0435(18) 0.0025(16) 0.0041(16) -0.0057(17)
C00J 0.056(2) 0.086(2) 0.056(2) 0.0070(18) 0.0151(18) -0.0015(19)
C00K 0.046(2) 0.099(3) 0.0483(19) 0.0019(17) 0.0031(16) -0.0048(18)
C00L 0.052(2) 0.072(2) 0.062(2) -0.0160(18) -0.0018(18) 0.0083(17)
C00M 0.057(2) 0.097(3) 0.0507(19) -0.0185(19) -0.0025(18) 0.002(2)
C00N 0.058(2) 0.078(2) 0.079(3) -0.024(2) -0.003(2) 0.000(2)
C00O 0.047(2) 0.106(3) 0.064(2) 0.009(2) 0.0054(18) -0.013(2)
C00P 0.055(3) 0.100(3) 0.071(3) 0.005(2) 0.003(2) -0.018(2)

loop_
_atom_type_symbol
_atom_type_description
_atom_type_scat_dispersion_real
_atom_type_scat_dispersion_imag
_atom_type_scat_source
C C 0.0033 0.0016 'International Tables Vol C Tables 4.2.6.8 and 6.1.1.4'
H H 0.0000 0.0000 'International Tables Vol C Tables 4.2.6.8 and 6.1.1.4'
N N 0.0061 0.0033 'International Tables Vol C Tables 4.2.6.8 and 6.1.1.4'
O O 0.0106 0.0060 'International Tables Vol C Tables 4.2.6.8 and 6.1.1.4'

loop_
_geom_angle_atom_site_label_1
_geom_angle_atom_site_label_2
_geom_angle_atom_site_label_3
_geom_angle
_geom_angle_site_symmetry_1
_geom_angle_site_symmetry_3
_geom_angle_publ_flag
C00A O001 C00M 119.4(3) . . ?
C00E O002 H2 108(2) . . ?
C00F O3 C00P 117.1(3) . . ?
C00G N004 C008 122.1(3) . . ?
C00G N004 C009 130.3(2) . . ?
C008 N004 C009 107.5(2) . . ?
C00A N005 C009 118.7(2) . . ?
C00A N005 C00L 124.9(3) . . ?
C009 N005 C00L 116.4(2) . . ?
C008 N007 C00B 106.8(2) . . ?
N007 C008 N004 110.1(3) . . ?
N007 C008 C00C 130.8(3) . . ?
N004 C008 C00C 119.0(3) . . ?
C00B C009 N004 105.8(2) . . ?
C00B C009 N005 133.5(3) . . ?
N004 C009 N005 120.4(2) . . ?
O006 C00A O001 118.9(3) . . ?
O006 C00A N005 123.4(3) . . ?
O001 C00A N005 117.7(3) . . ?
C009 C00B N007 109.8(3) . . ?
C009 C00B C00D 130.2(3) . . ?
N007 C00B C00D 120.0(2) . . ?
C00F C00C C008 118.4(3) . . ?
C00F C00C H0 121.5(18) . . ?
C008 C00C H0 120.1(17) . . ?
C00K C00D C00E 117.7(3) . . ?
C00K C00D C00B 121.6(3) . . ?
C00E C00D C00B 120.7(3) . . ?
O002 C00E C00H 117.8(3) . . ?
O002 C00E C00D 122.3(3) . . ?
C00H C00E C00D 119.9(3) . . ?
C00C C00F O3 125.8(3) . . ?
C00C C00F C00I 120.9(3) . . ?
O3 C00F C00I 113.4(3) . . ?
C00I C00G N004 118.8(3) . . ?
C00I C00G H6 123.5(17) . . ?
N004 C00G H6 117.6(18) . . ?
C00J C00H C00E 121.3(3) . . ?
C00J C00H H14 120(2) . . ?
C00E C00H H14 118(2) . . ?
C00G C00I C00F 120.8(3) . . ?
C00G C00I H5 118(2) . . ?
C00F C00I H5 121(3) . . ?
C00H C00J C00O 119.3(3) . . ?
C00H C00J H15 121.1(19) . . ?
C00O C00J H15 120(2) . . ?
C00O C00K C00D 121.6(3) . . ?
C00O C00K H13 118(2) . . ?
C00D C00K H13 120(2) . . ?
N005 C00L C00N 110.7(3) . . ?
N005 C00L H12 107(2) . . ?
C00N C00L H12 112(2) . . ?
N005 C00L H11 103(2) . . ?
C00N C00L H11 115(3) . . ?
H12 C00L H11 108(3) . . ?
O001 C00M C00N 109.9(3) . . ?
O001 C00M H10 108(2) . . ?
C00N C00M H10 114(2) . . ?
O001 C00M H9 99(2) . . ?
C00N C00M H9 115(2) . . ?
H10 C00M H9 110(3) . . ?
C00M C00N C00L 109.1(4) . . ?
C00M C00N H8 114(2) . . ?
C00L C00N H8 107(2) . . ?
C00M C00N H7 110(2) . . ?
C00L C00N H7 110(2) . . ?
H8 C00N H7 107(3) . . ?
C00K C00O C00J 120.2(4) . . ?
C00K C00O H16 121(2) . . ?
C00J C00O H16 118(2) . . ?
O3 C00P H4 105(2) . . ?
O3 C00P H3 108(2) . . ?
H4 C00P H3 115(3) . . ?
O3 C00P H1 108(2) . . ?
H4 C00P H1 110(3) . . ?
H3 C00P H1 111(3) . . ?

loop_
_geom_bond_atom_site_label_1
_geom_bond_atom_site_label_2
_geom_bond_distance
_geom_bond_site_symmetry_2
_geom_bond_publ_flag
O001 C00A 1.344(3) . ?
O001 C00M 1.445(4) . ?
O002 C00E 1.356(4) . ?
O002 H2 1.06(5) . ?
O3 C00F 1.361(4) . ?
O3 C00P 1.433(4) . ?
N004 C00G 1.379(4) . ?
N004 C008 1.379(3) . ?
N004 C009 1.386(4) . ?
N005 C00A 1.368(4) . ?
N005 C009 1.407(3) . ?
N005 C00L 1.478(4) . ?
O006 C00A 1.204(4) . ?
N007 C008 1.325(4) . ?
N007 C00B 1.382(4) . ?
C008 C00C 1.412(4) . ?
C009 C00B 1.373(4) . ?
C00B C00D 1.469(4) . ?
C00C C00F 1.357(4) . ?
C00C H0 1.02(3) . ?
C00D C00K 1.396(5) . ?
C00D C00E 1.401(4) . ?
C00E C00H 1.387(5) . ?
C00F C00I 1.417(4) . ?
C00G C00I 1.338(5) . ?
C00G H6 0.95(3) . ?
C00H C00J 1.371(5) . ?
C00H H14 0.98(4) . ?
C00I H5 0.92(4) . ?
C00J C00O 1.382(5) . ?
C00J H15 1.00(4) . ?
C00K C00O 1.371(5) . ?
C00K H13 0.97(3) . ?
C00L C00N 1.501(5) . ?
C00L H12 1.06(5) . ?
C00L H11 0.98(4) . ?
C00M C00N 1.488(6) . ?
C00M H10 1.01(4) . ?
C00M H9 1.11(4) . ?
C00N H8 1.03(4) . ?
C00N H7 1.03(4) . ?
C00O H16 0.95(4) . ?
C00P H4 0.92(4) . ?
C00P H3 1.00(4) . ?
C00P H1 1.11(4) . ?
